data_2230069
loop_
_publ_author_name
'Lv, Zhen'
'Dai, Lina'
'Zhang, Xuezhong'
'Zhang, Zhijie'
'Xie, Zemin'

_publ_section_title
;
 1,1,3,3,5,5,7,7-Octaphenyl-2,6-dioxa-4,8-diaza-1,3,5,7-tetrasilacyclooctane
;
_journal_coeditor_code LH5233
_journal_issue 5
_journal_name_full 'Acta Crystallographica Section E'
_journal_page_first o1233
_journal_paper_doi 10.1107/S1600536811014851
_journal_volume 67
_journal_year 2011
_chemical_formula_iupac 'C48 H42 N2 O2 Si4'
_chemical_formula_moiety 'C48 H42 N2 O2 Si4'
_chemical_formula_sum 'C48 H42 N2 O2 Si4'
_chemical_formula_weight 791.20
_chemical_name_common
;
1,1,3,3,5,5,7,7-Octaphenyl-2,6-dioxa-4,8-diaza-1,3,5,7-tetrasilacyclooctane
;
_chemical_name_systematic
;
2,2,4,4,6,6,8,8-octaphenyl-1,5,3,7,2,4,6,8-dioxadiazatetrasilocane
;
_space_group_IT_number 15
_symmetry_cell_setting monoclinic
_symmetry_space_group_name_Hall '-C 2yc'
_symmetry_space_group_name_H-M 'C 1 2/c 1'
_atom_sites_solution_hydrogens geom
_atom_sites_solution_primary direct
_atom_sites_solution_secondary difmap
_audit_creation_method SHELXL-97
_cell_angle_alpha 90.00
_cell_angle_beta 93.216(3)
_cell_angle_gamma 90.00
_cell_formula_units_Z 4
_cell_length_a 12.1188(18)
_cell_length_b 17.016(3)
_cell_length_c 20.621(3)
_cell_measurement_reflns_used 7324
_cell_measurement_temperature 173(2)
_cell_measurement_theta_max 27.48
_cell_measurement_theta_min 2.07
_cell_volume 4245.6(12)
_computing_cell_refinement 'CrystalClear (Rigaku, 2007)'
_computing_data_collection 'CrystalClear (Rigaku, 2007)'
_computing_data_reduction 'CrystalClear (Rigaku, 2007)'
_computing_molecular_graphics 'SHELXTL (Sheldrick, 2008)'
_computing_publication_material 'SHELXL97 (Sheldrick, 2008)'
_computing_structure_refinement 'SHELXL97 (Sheldrick, 2008)'
_computing_structure_solution 'SHELXS97 (Sheldrick, 2008)'
_diffrn_ambient_temperature 173(2)
_diffrn_measured_fraction_theta_full 0.989
_diffrn_measured_fraction_theta_max 0.989
_diffrn_measurement_device_type 'Rigaku MM007-HF CCD (Saturn 724+)'
_diffrn_measurement_method '\w scans at fixed \c = 45\%'
_diffrn_radiation_monochromator Confocal
_diffrn_radiation_source 'rotating anode'
_diffrn_radiation_type MoK\a
_diffrn_radiation_wavelength 0.71073
_diffrn_reflns_av_R_equivalents 0.0391
_diffrn_reflns_av_sigmaI/netI 0.0370
_diffrn_reflns_limit_h_max 13
_diffrn_reflns_limit_h_min -15
_diffrn_reflns_limit_k_max 22
_diffrn_reflns_limit_k_min -18
_diffrn_reflns_limit_l_max 24
_diffrn_reflns_limit_l_min -26
_diffrn_reflns_number 14029
_diffrn_reflns_theta_full 27.48
_diffrn_reflns_theta_max 27.48
_diffrn_reflns_theta_min 2.07
_exptl_absorpt_coefficient_mu 0.181
_exptl_absorpt_correction_T_max 0.9910
_exptl_absorpt_correction_T_min 0.9393
_exptl_absorpt_correction_type multi-scan
_exptl_absorpt_process_details '(CrystalClear; Rigaku, 2007)'
_exptl_crystal_colour colorless
_exptl_crystal_density_diffrn 1.238
_exptl_crystal_density_method 'not measured'
_exptl_crystal_description platelet
_exptl_crystal_F_000 1664
_exptl_crystal_size_max 0.35
_exptl_crystal_size_mid 0.35
_exptl_crystal_size_min 0.05
_refine_diff_density_max 0.392
_refine_diff_density_min -0.303
_refine_ls_extinction_method none
_refine_ls_goodness_of_fit_ref 1.102
_refine_ls_hydrogen_treatment constr
_refine_ls_matrix_type full
_refine_ls_number_parameters 253
_refine_ls_number_reflns 4833
_refine_ls_number_restraints 0
_refine_ls_restrained_S_all 1.102
_refine_ls_R_factor_all 0.0581
_refine_ls_R_factor_gt 0.0520
_refine_ls_shift/su_max 0.001
_refine_ls_shift/su_mean 0.000
_refine_ls_structure_factor_coef Fsqd
_refine_ls_weighting_details 'calc w=1/[\s^2^(Fo^2^)+(0.0442P)^2^+4.9740P] where P=(Fo^2^+2Fc^2^)/3'
_refine_ls_weighting_scheme calc
_refine_ls_wR_factor_gt 0.1168
_refine_ls_wR_factor_ref 0.1204
_reflns_number_gt 4411
_reflns_number_total 4833
_reflns_threshold_expression I>2\s(I)
_cod_data_source_file lh5233.cif
_cod_data_source_block I
_cod_original_cell_volume 4245.8(11)
_cod_original_sg_symbol_H-M 'C 2/c'
_cod_database_code 2230069
_cod_database_fobs_code 2230069

loop_
_symmetry_equiv_pos_as_xyz
'x, y, z'
'-x, y, -z+1/2'
'x+1/2, y+1/2, z'
'-x+1/2, y+1/2, -z+1/2'
'-x, -y, -z'
'x, -y, z-1/2'
'-x+1/2, -y+1/2, -z'
'x+1/2, -y+1/2, z-1/2'

loop_
_atom_site_type_symbol
_atom_site_label
_atom_site_fract_x
_atom_site_fract_y
_atom_site_fract_z
_atom_site_U_iso_or_equiv
_atom_site_adp_type
_atom_site_calc_flag
_atom_site_refinement_flags
_atom_site_occupancy
_atom_site_symmetry_multiplicity
_atom_site_disorder_assembly
_atom_site_disorder_group
Si Si1 0.34094(4) 0.15720(3) 0.71343(2) 0.02431(13) Uani d . 1 1 . .
Si Si2 0.55767(4) 0.21644(3) 0.65217(2) 0.02461(13) Uani d . 1 1 . .
O O1 0.44552(11) 0.16871(8) 0.66768(6) 0.0324(3) Uani d . 1 1 . .
N N1 0.35191(13) 0.21530(9) 0.78113(7) 0.0282(3) Uani d . 1 1 . .
H H1A 0.3008 0.2520 0.7818 0.034 Uiso calc R 1 1 . .
C C1 0.21399(15) 0.18949(11) 0.66561(8) 0.0269(4) Uani d . 1 1 . .
C C2 0.21930(18) 0.23932(15) 0.61226(10) 0.0437(5) Uani d . 1 1 . .
H H2A 0.2895 0.2534 0.5975 0.052 Uiso calc R 1 1 . .
C C3 0.12476(19) 0.26890(15) 0.58017(11) 0.0471(6) Uani d . 1 1 . .
H H3A 0.1310 0.3036 0.5445 0.057 Uiso calc R 1 1 . .
C C4 0.02258(18) 0.24847(14) 0.59954(10) 0.0415(5) Uani d . 1 1 . .
H H4A -0.0422 0.2684 0.5772 0.050 Uiso calc R 1 1 . .
C C5 0.01439(18) 0.19908(15) 0.65148(12) 0.0478(6) Uani d . 1 1 . .
H H5A -0.0564 0.1845 0.6651 0.057 Uiso calc R 1 1 . .
C C6 0.10912(17) 0.17011(13) 0.68447(11) 0.0390(5) Uani d . 1 1 . .
H H6A 0.1019 0.1363 0.7207 0.047 Uiso calc R 1 1 . .
C C7 0.33633(15) 0.05141(11) 0.73523(9) 0.0284(4) Uani d . 1 1 . .
C C8 0.29044(18) 0.02462(12) 0.79170(11) 0.0405(5) Uani d . 1 1 . .
H H8A 0.2599 0.0613 0.8204 0.049 Uiso calc R 1 1 . .
C C9 0.2889(2) -0.05507(14) 0.80646(12) 0.0503(6) Uani d . 1 1 . .
H H9A 0.2573 -0.0725 0.8450 0.060 Uiso calc R 1 1 . .
C C10 0.3333(2) -0.10885(13) 0.76511(13) 0.0492(6) Uani d . 1 1 . .
H H10A 0.3335 -0.1632 0.7756 0.059 Uiso calc R 1 1 . .
C C11 0.3772(2) -0.08378(13) 0.70882(12) 0.0481(6) Uani d . 1 1 . .
H H11A 0.4062 -0.1209 0.6799 0.058 Uiso calc R 1 1 . .
C C12 0.37953(19) -0.00461(12) 0.69411(10) 0.0390(5) Uani d . 1 1 . .
H H12A 0.4111 0.0121 0.6553 0.047 Uiso calc R 1 1 . .
C C13 0.61490(16) 0.16531(11) 0.58150(8) 0.0289(4) Uani d . 1 1 . .
C C14 0.5520(2) 0.11582(13) 0.54049(10) 0.0416(5) Uani d . 1 1 . .
H H14A 0.4766 0.1068 0.5485 0.050 Uiso calc R 1 1 . .
C C15 0.5975(2) 0.07921(15) 0.48789(12) 0.0550(6) Uani d . 1 1 . .
H H15A 0.5531 0.0461 0.4600 0.066 Uiso calc R 1 1 . .
C C16 0.7078(2) 0.09105(15) 0.47616(12) 0.0545(7) Uani d . 1 1 . .
H H16A 0.7399 0.0647 0.4412 0.065 Uiso calc R 1 1 . .
C C17 0.7700(2) 0.14071(17) 0.51506(12) 0.0543(6) Uani d . 1 1 . .
H H17A 0.8451 0.1501 0.5065 0.065 Uiso calc R 1 1 . .
C C18 0.72369(18) 0.17780(15) 0.56732(11) 0.0434(5) Uani d . 1 1 . .
H H18A 0.7679 0.2125 0.5938 0.052 Uiso calc R 1 1 . .
C C19 0.52733(15) 0.32134(11) 0.63098(9) 0.0306(4) Uani d . 1 1 . .
C C20 0.5545(2) 0.38324(14) 0.67257(12) 0.0515(6) Uani d . 1 1 . .
H H20A 0.5909 0.3725 0.7136 0.062 Uiso calc R 1 1 . .
C C21 0.5299(3) 0.46049(16) 0.65572(16) 0.0752(9) Uani d . 1 1 . .
H H21A 0.5515 0.5019 0.6846 0.090 Uiso calc R 1 1 . .
C C22 0.4745(3) 0.47717(17) 0.59751(16) 0.0731(9) Uani d . 1 1 . .
H H22A 0.4558 0.5299 0.5866 0.088 Uiso calc R 1 1 . .
C C23 0.4461(2) 0.41749(17) 0.55499(13) 0.0591(7) Uani d . 1 1 . .
H H23A 0.4083 0.4290 0.5145 0.071 Uiso calc R 1 1 . .
C C24 0.47270(17) 0.34019(14) 0.57119(10) 0.0410(5) Uani d . 1 1 . .
H H24A 0.4535 0.2994 0.5412 0.049 Uiso calc R 1 1 . .

loop_
_atom_site_aniso_label
_atom_site_aniso_U_11
_atom_site_aniso_U_22
_atom_site_aniso_U_33
_atom_site_aniso_U_12
_atom_site_aniso_U_13
_atom_site_aniso_U_23
Si1 0.0250(2) 0.0252(2) 0.0230(2) -0.00224(18) 0.00372(18) -0.00254(18)
Si2 0.0258(3) 0.0269(2) 0.0213(2) -0.00168(19) 0.00308(18) 0.00178(18)
O1 0.0313(7) 0.0380(7) 0.0284(6) -0.0055(6) 0.0064(5) -0.0020(6)
N1 0.0297(8) 0.0287(8) 0.0260(7) 0.0041(6) 0.0004(6) -0.0057(6)
C1 0.0293(9) 0.0260(8) 0.0254(8) -0.0021(7) 0.0009(7) -0.0058(7)
C2 0.0334(11) 0.0624(14) 0.0353(11) -0.0068(10) 0.0012(9) 0.0122(10)
C3 0.0423(12) 0.0627(15) 0.0356(11) -0.0032(11) -0.0053(9) 0.0159(10)
C4 0.0353(11) 0.0478(12) 0.0404(11) 0.0012(9) -0.0074(9) -0.0009(10)
C5 0.0268(10) 0.0570(14) 0.0595(14) -0.0025(10) 0.0014(10) 0.0140(12)
C6 0.0333(10) 0.0390(11) 0.0449(12) -0.0033(9) 0.0038(9) 0.0096(9)
C7 0.0272(9) 0.0271(9) 0.0307(9) -0.0005(7) -0.0005(7) -0.0023(7)
C8 0.0443(12) 0.0326(10) 0.0455(12) -0.0048(9) 0.0114(9) 0.0010(9)
C9 0.0555(15) 0.0413(12) 0.0544(14) -0.0116(11) 0.0062(11) 0.0125(11)
C10 0.0524(14) 0.0262(10) 0.0674(16) -0.0051(9) -0.0129(12) 0.0027(10)
C11 0.0611(15) 0.0301(11) 0.0521(13) 0.0066(10) -0.0070(11) -0.0091(10)
C12 0.0493(12) 0.0333(10) 0.0340(10) 0.0054(9) -0.0003(9) -0.0042(8)
C13 0.0335(10) 0.0305(9) 0.0232(8) 0.0009(7) 0.0058(7) 0.0036(7)
C14 0.0483(13) 0.0445(12) 0.0328(10) -0.0049(10) 0.0081(9) -0.0050(9)
C15 0.0738(18) 0.0509(14) 0.0413(12) -0.0061(13) 0.0116(12) -0.0146(11)
C16 0.0748(18) 0.0516(14) 0.0393(12) 0.0140(13) 0.0235(12) -0.0043(11)
C17 0.0447(13) 0.0709(17) 0.0494(14) 0.0074(12) 0.0219(11) 0.0007(12)
C18 0.0358(11) 0.0563(14) 0.0393(11) -0.0031(10) 0.0110(9) -0.0057(10)
C19 0.0295(9) 0.0315(9) 0.0315(9) 0.0007(7) 0.0073(7) 0.0071(8)
C20 0.0683(17) 0.0350(12) 0.0507(13) 0.0018(11) -0.0019(12) -0.0010(10)
C21 0.113(3) 0.0323(13) 0.081(2) 0.0055(15) 0.0110(19) -0.0008(13)
C22 0.094(2) 0.0425(15) 0.086(2) 0.0219(15) 0.0350(19) 0.0248(15)
C23 0.0513(14) 0.0715(18) 0.0562(15) 0.0179(13) 0.0186(12) 0.0386(14)
C24 0.0368(11) 0.0514(13) 0.0355(11) 0.0043(9) 0.0075(9) 0.0163(9)

loop_
_atom_type_symbol
_atom_type_description
_atom_type_scat_dispersion_real
_atom_type_scat_dispersion_imag
_atom_type_scat_source
C C 0.0033 0.0016 'International Tables Vol C Tables 4.2.6.8 and 6.1.1.4'
H H 0.0000 0.0000 'International Tables Vol C Tables 4.2.6.8 and 6.1.1.4'
N N 0.0061 0.0033 'International Tables Vol C Tables 4.2.6.8 and 6.1.1.4'
O O 0.0106 0.0060 'International Tables Vol C Tables 4.2.6.8 and 6.1.1.4'
Si Si 0.0817 0.0704 'International Tables Vol C Tables 4.2.6.8 and 6.1.1.4'

loop_
_geom_angle_atom_site_label_1
_geom_angle_atom_site_label_2
_geom_angle_atom_site_label_3
_geom_angle_site_symmetry_1
_geom_angle_site_symmetry_3
_geom_angle
_geom_angle_publ_flag
O1 Si1 N1 . . 112.01(8) ?
O1 Si1 C7 . . 106.91(8) ?
N1 Si1 C7 . . 111.40(8) ?
O1 Si1 C1 . . 107.65(8) ?
N1 Si1 C1 . . 106.60(8) ?
C7 Si1 C1 . . 112.27(8) ?
O1 Si2 N1 . 2_656 109.90(7) ?
O1 Si2 C13 . . 105.76(8) ?
N1 Si2 C13 2_656 . 111.95(8) ?
O1 Si2 C19 . . 111.49(8) ?
N1 Si2 C19 2_656 . 107.92(8) ?
C13 Si2 C19 . . 109.86(8) ?
Si2 O1 Si1 . . 148.79(9) ?
Si2 N1 Si1 2_656 . 132.87(10) ?
Si2 N1 H1A 2_656 . 113.6 ?
Si1 N1 H1A . . 113.6 ?
C6 C1 C2 . . 116.67(18) ?
C6 C1 Si1 . . 121.53(15) ?
C2 C1 Si1 . . 121.61(15) ?
C3 C2 C1 . . 121.7(2) ?
C3 C2 H2A . . 119.2 ?
C1 C2 H2A . . 119.2 ?
C4 C3 C2 . . 120.4(2) ?
C4 C3 H3A . . 119.8 ?
C2 C3 H3A . . 119.8 ?
C3 C4 C5 . . 119.4(2) ?
C3 C4 H4A . . 120.3 ?
C5 C4 H4A . . 120.3 ?
C4 C5 C6 . . 120.4(2) ?
C4 C5 H5A . . 119.8 ?
C6 C5 H5A . . 119.8 ?
C1 C6 C5 . . 121.4(2) ?
C1 C6 H6A . . 119.3 ?
C5 C6 H6A . . 119.3 ?
C8 C7 C12 . . 117.66(18) ?
C8 C7 Si1 . . 122.53(15) ?
C12 C7 Si1 . . 119.81(15) ?
C9 C8 C7 . . 120.8(2) ?
C9 C8 H8A . . 119.6 ?
C7 C8 H8A . . 119.6 ?
C10 C9 C8 . . 120.1(2) ?
C10 C9 H9A . . 120.0 ?
C8 C9 H9A . . 120.0 ?
C11 C10 C9 . . 120.0(2) ?
C11 C10 H10A . . 120.0 ?
C9 C10 H10A . . 120.0 ?
C10 C11 C12 . . 120.2(2) ?
C10 C11 H11A . . 119.9 ?
C12 C11 H11A . . 119.9 ?
C11 C12 C7 . . 121.3(2) ?
C11 C12 H12A . . 119.4 ?
C7 C12 H12A . . 119.4 ?
C18 C13 C14 . . 117.47(18) ?
C18 C13 Si2 . . 119.63(15) ?
C14 C13 Si2 . . 122.87(15) ?
C13 C14 C15 . . 121.1(2) ?
C13 C14 H14A . . 119.4 ?
C15 C14 H14A . . 119.4 ?
C16 C15 C14 . . 120.0(2) ?
C16 C15 H15A . . 120.0 ?
C14 C15 H15A . . 120.0 ?
C17 C16 C15 . . 119.6(2) ?
C17 C16 H16A . . 120.2 ?
C15 C16 H16A . . 120.2 ?
C16 C17 C18 . . 120.2(2) ?
C16 C17 H17A . . 119.9 ?
C18 C17 H17A . . 119.9 ?
C13 C18 C17 . . 121.6(2) ?
C13 C18 H18A . . 119.2 ?
C17 C18 H18A . . 119.2 ?
C20 C19 C24 . . 117.0(2) ?
C20 C19 Si2 . . 122.97(16) ?
C24 C19 Si2 . . 120.04(16) ?
C19 C20 C21 . . 121.6(2) ?
C19 C20 H20A . . 119.2 ?
C21 C20 H20A . . 119.2 ?
C22 C21 C20 . . 120.2(3) ?
C22 C21 H21A . . 119.9 ?
C20 C21 H21A . . 119.9 ?
C21 C22 C23 . . 119.9(2) ?
C21 C22 H22A . . 120.0 ?
C23 C22 H22A . . 120.0 ?
C22 C23 C24 . . 120.0(2) ?
C22 C23 H23A . . 120.0 ?
C24 C23 H23A . . 120.0 ?
C23 C24 C19 . . 121.2(2) ?
C23 C24 H24A . . 119.4 ?
C19 C24 H24A . . 119.4 ?

loop_
_geom_bond_atom_site_label_1
_geom_bond_atom_site_label_2
_geom_bond_site_symmetry_2
_geom_bond_distance
_geom_bond_publ_flag
Si1 O1 . 1.6338(14) ?
Si1 N1 . 1.7099(15) ?
Si1 C7 . 1.8571(19) ?
Si1 C1 . 1.8630(19) ?
Si2 O1 . 1.6302(14) ?
Si2 N1 2_656 1.7098(15) ?
Si2 C13 . 1.8643(19) ?
Si2 C19 . 1.869(2) ?
N1 Si2 2_656 1.7098(15) ?
N1 H1A . 0.8800 ?
C1 C6 . 1.390(3) ?
C1 C2 . 1.393(3) ?
C2 C3 . 1.385(3) ?
C2 H2A . 0.9500 ?
C3 C4 . 1.367(3) ?
C3 H3A . 0.9500 ?
C4 C5 . 1.369(3) ?
C4 H4A . 0.9500 ?
C5 C6 . 1.391(3) ?
C5 H5A . 0.9500 ?
C6 H6A . 0.9500 ?
C7 C8 . 1.395(3) ?
C7 C12 . 1.397(3) ?
C8 C9 . 1.390(3) ?
C8 H8A . 0.9500 ?
C9 C10 . 1.381(4) ?
C9 H9A . 0.9500 ?
C10 C11 . 1.372(4) ?
C10 H10A . 0.9500 ?
C11 C12 . 1.381(3) ?
C11 H11A . 0.9500 ?
C12 H12A . 0.9500 ?
C13 C18 . 1.383(3) ?
C13 C14 . 1.390(3) ?
C14 C15 . 1.392(3) ?
C14 H14A . 0.9500 ?
C15 C16 . 1.386(4) ?
C15 H15A . 0.9500 ?
C16 C17 . 1.363(4) ?
C16 H16A . 0.9500 ?
C17 C18 . 1.394(3) ?
C17 H17A . 0.9500 ?
C18 H18A . 0.9500 ?
C19 C20 . 1.386(3) ?
C19 C24 . 1.403(3) ?
C20 C21 . 1.388(3) ?
C20 H20A . 0.9500 ?
C21 C22 . 1.372(4) ?
C21 H21A . 0.9500 ?
C22 C23 . 1.373(4) ?
C22 H22A . 0.9500 ?
C23 C24 . 1.390(3) ?
C23 H23A . 0.9500 ?
C24 H24A . 0.9500 ?

loop_
_geom_torsion_atom_site_label_1
_geom_torsion_atom_site_label_2
_geom_torsion_atom_site_label_3
_geom_torsion_atom_site_label_4
_geom_torsion_site_symmetry_1
_geom_torsion_site_symmetry_2
_geom_torsion_site_symmetry_3
_geom_torsion_site_symmetry_4
_geom_torsion
_geom_torsion_publ_flag
N1 Si2 O1 Si1 2_656 . . . 55.8(2) ?
C13 Si2 O1 Si1 . . . . 176.78(17) ?
C19 Si2 O1 Si1 . . . . -63.8(2) ?
N1 Si1 O1 Si2 . . . . -7.6(2) ?
C7 Si1 O1 Si2 . . . . -129.94(18) ?
C1 Si1 O1 Si2 . . . . 109.24(18) ?
O1 Si1 N1 Si2 . . . 2_656 -66.15(15) ?
C7 Si1 N1 Si2 . . . 2_656 53.55(15) ?
C1 Si1 N1 Si2 . . . 2_656 176.34(12) ?
O1 Si1 C1 C6 . . . . 164.56(16) ?
N1 Si1 C1 C6 . . . . -75.08(18) ?
C7 Si1 C1 C6 . . . . 47.16(18) ?
O1 Si1 C1 C2 . . . . -20.62(19) ?
N1 Si1 C1 C2 . . . . 99.73(18) ?
C7 Si1 C1 C2 . . . . -138.02(17) ?
C6 C1 C2 C3 . . . . 0.8(3) ?
Si1 C1 C2 C3 . . . . -174.23(19) ?
C1 C2 C3 C4 . . . . -1.3(4) ?
C2 C3 C4 C5 . . . . 0.7(4) ?
C3 C4 C5 C6 . . . . 0.2(4) ?
C2 C1 C6 C5 . . . . 0.1(3) ?
Si1 C1 C6 C5 . . . . 175.18(18) ?
C4 C5 C6 C1 . . . . -0.6(4) ?
O1 Si1 C7 C8 . . . . 153.74(16) ?
N1 Si1 C7 C8 . . . . 31.06(19) ?
C1 Si1 C7 C8 . . . . -88.42(18) ?
O1 Si1 C7 C12 . . . . -26.55(18) ?
N1 Si1 C7 C12 . . . . -149.23(15) ?
C1 Si1 C7 C12 . . . . 91.29(17) ?
C12 C7 C8 C9 . . . . 0.5(3) ?
Si1 C7 C8 C9 . . . . -179.76(18) ?
C7 C8 C9 C10 . . . . 0.1(4) ?
C8 C9 C10 C11 . . . . -1.2(4) ?
C9 C10 C11 C12 . . . . 1.5(4) ?
C10 C11 C12 C7 . . . . -0.9(3) ?
C8 C7 C12 C11 . . . . -0.2(3) ?
Si1 C7 C12 C11 . . . . -179.88(17) ?
O1 Si2 C13 C18 . . . . -162.77(16) ?
N1 Si2 C13 C18 2_656 . . . -43.10(19) ?
C19 Si2 C13 C18 . . . . 76.79(18) ?
O1 Si2 C13 C14 . . . . 18.92(19) ?
N1 Si2 C13 C14 2_656 . . . 138.60(17) ?
C19 Si2 C13 C14 . . . . -101.52(18) ?
C18 C13 C14 C15 . . . . 1.1(3) ?
Si2 C13 C14 C15 . . . . 179.47(18) ?
C13 C14 C15 C16 . . . . 0.8(4) ?
C14 C15 C16 C17 . . . . -2.2(4) ?
C15 C16 C17 C18 . . . . 1.6(4) ?
C14 C13 C18 C17 . . . . -1.7(3) ?
Si2 C13 C18 C17 . . . . 179.86(19) ?
C16 C17 C18 C13 . . . . 0.4(4) ?
O1 Si2 C19 C20 . . . . 107.10(19) ?
N1 Si2 C19 C20 2_656 . . . -13.7(2) ?
C13 Si2 C19 C20 . . . . -135.99(19) ?
O1 Si2 C19 C24 . . . . -71.58(17) ?
N1 Si2 C19 C24 2_656 . . . 167.65(15) ?
C13 Si2 C19 C24 . . . . 45.33(18) ?
C24 C19 C20 C21 . . . . -0.6(4) ?
Si2 C19 C20 C21 . . . . -179.4(2) ?
C19 C20 C21 C22 . . . . 2.0(5) ?
C20 C21 C22 C23 . . . . -1.9(5) ?
C21 C22 C23 C24 . . . . 0.6(4) ?
C22 C23 C24 C19 . . . . 0.8(4) ?
C20 C19 C24 C23 . . . . -0.7(3) ?
Si2 C19 C24 C23 . . . . 178.04(17) ?
